data_7024078
loop_
_publ_author_name
'Kosone, Takashi'
'Suzuki, Yusuke'
'Ono, Syota'
'Kanadani, Chikahide'
'Saito, Toshiaki'
'Kitazawa, Takafumi'

_publ_section_title
;
 A new spin crossover heterometallic Fe(II)Ag(I) coordination polymer with
 the [Ag(2)(CN)(3)](-) unit: crystallographic and magnetic study.
;
_journal_issue 7
_journal_name_full 'Dalton transactions (Cambridge, England : 2003)'
_journal_page_first 1786
_journal_page_last 1790
_journal_paper_doi 10.1039/b910354f
_journal_volume 39
_journal_year 2010
_chemical_formula_sum 'C19 H18 Ag3 Fe N7'
_chemical_formula_weight 723.86
_chemical_name_systematic
;
?
;
_space_group_IT_number 9
_symmetry_cell_setting monoclinic
_symmetry_space_group_name_Hall 'C -2yc'
_symmetry_space_group_name_H-M 'C 1 c 1'
_atom_sites_solution_hydrogens geom
_atom_sites_solution_primary direct
_atom_sites_solution_secondary difmap
_audit_creation_method SHELXL-97
_cell_angle_alpha 90.00
_cell_angle_beta 99.954(2)
_cell_angle_gamma 90.00
_cell_formula_units_Z 4
_cell_length_a 12.4686(10)
_cell_length_b 13.0951(10)
_cell_length_c 13.6139(11)
_cell_measurement_reflns_used 2258
_cell_measurement_temperature 80(2)
_cell_measurement_theta_max 28.15
_cell_measurement_theta_min 2.29
_cell_volume 2189.4(3)
_computing_cell_refinement 'Bruker SMART'
_computing_data_collection 'Bruker SMART'
_computing_data_reduction 'Bruker SAINT'
_computing_molecular_graphics 'Bruker SHELXTL'
_computing_publication_material 'Bruker SHELXTL'
_computing_structure_refinement 'SHELXL-97 (Sheldrick, 1997)'
_computing_structure_solution 'SHELXS-97 (Sheldrick, 1990)'
_diffrn_ambient_temperature 80(2)
_diffrn_detector_area_resol_mean 8.366
_diffrn_measured_fraction_theta_full 0.999
_diffrn_measured_fraction_theta_max 0.999
_diffrn_measurement_device_type 'CCD area detector'
_diffrn_measurement_method 'phi and omega scans'
_diffrn_radiation_monochromator graphite
_diffrn_radiation_source 'fine-focus sealed tube'
_diffrn_radiation_type MoK\a
_diffrn_radiation_wavelength 0.71073
_diffrn_reflns_av_R_equivalents 0.0327
_diffrn_reflns_av_sigmaI/netI 0.0464
_diffrn_reflns_limit_h_max 16
_diffrn_reflns_limit_h_min -14
_diffrn_reflns_limit_k_max 17
_diffrn_reflns_limit_k_min -17
_diffrn_reflns_limit_l_max 18
_diffrn_reflns_limit_l_min -17
_diffrn_reflns_number 7906
_diffrn_reflns_theta_full 28.30
_diffrn_reflns_theta_max 28.30
_diffrn_reflns_theta_min 2.27
_diffrn_standards_decay_% 0
_exptl_absorpt_coefficient_mu 3.314
_exptl_absorpt_correction_T_max 0.4364
_exptl_absorpt_correction_T_min 0.4364
_exptl_absorpt_correction_type empirical
_exptl_absorpt_process_details 'SADABS; sheldrick 1996'
_exptl_crystal_colour purple
_exptl_crystal_density_diffrn 2.196
_exptl_crystal_density_meas ?
_exptl_crystal_density_method 'not measured'
_exptl_crystal_description block
_exptl_crystal_F_000 1392
_exptl_crystal_size_max 0.30
_exptl_crystal_size_mid 0.30
_exptl_crystal_size_min 0.30
_refine_diff_density_max 5.152
_refine_diff_density_min -5.678
_refine_diff_density_rms 0.387
_refine_ls_abs_structure_details 'Flack H D (1983), Acta Cryst. A39, 876-881'
_refine_ls_abs_structure_Flack 0.44(17)
_refine_ls_extinction_method none
_refine_ls_goodness_of_fit_ref 1.366
_refine_ls_hydrogen_treatment constr
_refine_ls_matrix_type full
_refine_ls_number_parameters 240
_refine_ls_number_reflns 4124
_refine_ls_number_restraints 429
_refine_ls_restrained_S_all 1.299
_refine_ls_R_factor_all 0.0955
_refine_ls_R_factor_gt 0.0948
_refine_ls_shift/su_max 6.467
_refine_ls_shift/su_mean 0.204
_refine_ls_structure_factor_coef Fsqd
_refine_ls_weighting_details 'calc w=1/[\s^2^(Fo^2^)+(0.0000P)^2^+221.9730P] where P=(Fo^2^+2Fc^2^)/3'
_refine_ls_weighting_scheme calc
_refine_ls_wR_factor_gt 0.1886
_refine_ls_wR_factor_ref 0.1890
_reflns_number_gt 4091
_reflns_number_total 4124
_reflns_threshold_expression >2sigma(I)
_cod_data_source_file b910354f.txt
_cod_data_source_block 071203f_Cc80K
_cod_depositor_comments
;
The following automatic conversions were performed:

'_symmetry_cell_setting' value 'Monoclinic' changed to 'monoclinic'
according to /home/saulius/struct/CIF-dictionaries/cif_core.dic
dictionary named 'cif_core.dic' version 2.4.2 from 2011-04-26.

Automatic conversion script
Id: cif_fix_values 1891 2012-01-12 08:04:46Z andrius 

The following automatic conversions were performed:

'_exptl_crystal_density_meas' value 'not measured' was changed to '?'
- the value is perceived as not measured.

Automatic conversion script
Id: cif_fix_values 3008 2015-01-20 13:52:24Z robertas 
;
_cod_original_sg_symbol_H-M Cc
_cod_database_code 7024078

loop_
_symmetry_equiv_pos_as_xyz
'x, y, z'
'x, -y, z+1/2'
'x+1/2, y+1/2, z'
'x+1/2, -y+1/2, z+1/2'

loop_
_atom_site_label
_atom_site_type_symbol
_atom_site_fract_x
_atom_site_fract_y
_atom_site_fract_z
_atom_site_U_iso_or_equiv
_atom_site_adp_type
_atom_site_occupancy
_atom_site_symmetry_multiplicity
_atom_site_calc_flag
_atom_site_refinement_flags
_atom_site_disorder_assembly
_atom_site_disorder_group
N8 N 0.496(3) 0.978(3) 0.524(2) 0.018(3) Uani 0.16(2) 1 d PU A 1
C20 C 0.466(3) 1.019(3) 0.447(3) 0.012(3) Uani 0.16(2) 1 d PU A 1
N7 N 0.4511(5) 1.0198(4) 0.4493(4) 0.0089(11) Uani 0.84(2) 1 d PU A 2
C19 C 0.4939(7) 0.9927(6) 0.5269(6) 0.0190(15) Uani 0.84(2) 1 d PU A 2
N6 N 0.2843(3) 1.1622(3) 0.0925(3) 0.0054(6) Uani 1 1 d U . .
N3 N 1.1255(3) 0.7078(3) 0.5682(3) 0.0054(6) Uani 1 1 d U . .
C15 C 1.0725(4) 0.6836(4) 0.6316(4) 0.0123(11) Uani 1 1 d U . .
C18 C 0.3240(5) 1.1205(4) 0.1728(4) 0.0117(12) Uani 1 1 d U A .
Ag3 Ag 0.38956(2) 1.06065(3) 0.30048(2) 0.00882(8) Uani 1 1 d U . .
Ag2 Ag 0.56065(4) 0.93967(4) 0.66312(3) 0.02201(12) Uani 1 1 d U . .
Ag1 Ag 0.97890(6) 0.67106(2) 0.73071(5) 0.01200(7) Uani 1 1 d U . .
Fe1 Fe 0.72438(10) 0.75562(7) 0.98514(8) 0.00616(14) Uani 1 1 d U . .
N2 N 0.8250(4) 0.8659(3) 1.0381(3) 0.0082(5) Uani 1 1 d U . .
N1 N 0.6181(4) 0.6430(3) 0.9338(3) 0.0082(5) Uani 1 1 d U . .
N4 N 0.6579(4) 0.8341(4) 0.8722(4) 0.0126(10) Uani 1 1 d U . .
C2 C 0.4410(5) 0.5824(4) 0.8501(4) 0.0123(8) Uani 1 1 d U . .
C1 C 0.5162(4) 0.6556(4) 0.8902(4) 0.0102(4) Uani 1 1 d U . .
H1 H 0.4908 0.7241 0.8857 0.012 Uiso 1 1 calc R . .
C9 C 1.0048(4) 0.9164(4) 1.1064(4) 0.0108(7) Uani 1 1 d U . .
C8 C 0.9342(4) 0.8419(4) 1.0657(4) 0.0102(4) Uani 1 1 d U . .
H8 H 0.9595 0.7747 1.0565 0.012 Uiso 1 1 calc R . .
C3 C 0.4765(5) 0.4820(4) 0.8482(4) 0.0137(11) Uani 1 1 d U . .
H3 H 0.4285 0.4301 0.8180 0.016 Uiso 1 1 calc R . .
C4 C 0.5861(5) 0.4577(4) 0.8923(4) 0.0123(8) Uani 1 1 d U . .
C6 C 0.3259(5) 0.6079(4) 0.8135(4) 0.0158(7) Uani 1 1 d U . .
H6A H 0.3027 0.6615 0.8555 0.024 Uiso 1 1 calc R . .
H6B H 0.2809 0.5469 0.8163 0.024 Uiso 1 1 calc R . .
H6C H 0.3175 0.6321 0.7445 0.024 Uiso 1 1 calc R . .
C5 C 0.6593(5) 0.5381(4) 0.9305(4) 0.0102(4) Uani 1 1 d U . .
H5 H 0.7341 0.5238 0.9536 0.012 Uiso 1 1 calc R . .
C10 C 0.9649(5) 1.0169(4) 1.1032(4) 0.0134(10) Uani 1 1 d U . .
H10 H 1.0140 1.0723 1.1196 0.016 Uiso 1 1 calc R . .
C7 C 0.6436(5) 0.3547(4) 0.8911(5) 0.0185(8) Uani 1 1 d U . .
H7A H 0.6501 0.3371 0.8224 0.028 Uiso 1 1 calc R . .
H7B H 0.6012 0.3019 0.9183 0.028 Uiso 1 1 calc R . .
H7C H 0.7164 0.3590 0.9319 0.028 Uiso 1 1 calc R . .
N5 N 0.8236(4) 0.7031(4) 0.8961(4) 0.0136(9) Uani 1 1 d U . .
C17 C 0.8731(5) 0.6888(5) 0.8394(5) 0.0207(12) Uani 1 1 d U A .
C16 C 0.6319(5) 0.8792(4) 0.8055(4) 0.0156(12) Uani 1 1 d U A .
C12 C 0.7976(5) 0.9553(4) 1.0410(4) 0.0102(4) Uani 1 1 d U . .
H12 H 0.7237 0.9696 1.0139 0.012 Uiso 1 1 calc R . .
C11 C 0.8577(4) 1.0352(4) 1.0771(4) 0.0108(7) Uani 1 1 d U . .
C13 C 1.1239(5) 0.8880(4) 1.1528(4) 0.0158(7) Uani 1 1 d U . .
H13A H 1.1744 0.9263 1.1190 0.024 Uiso 1 1 calc R . .
H13B H 1.1351 0.8146 1.1447 0.024 Uiso 1 1 calc R . .
H13C H 1.1373 0.9053 1.2239 0.024 Uiso 1 1 calc R . .
C14 C 0.8211(5) 1.1437(4) 1.0771(5) 0.0185(8) Uani 1 1 d U . .
H14A H 0.8224 1.1663 1.1459 0.028 Uiso 1 1 calc R . .
H14B H 0.7468 1.1493 1.0396 0.028 Uiso 1 1 calc R . .
H14C H 0.8700 1.1867 1.0458 0.028 Uiso 1 1 calc R . .

loop_
_atom_site_aniso_label
_atom_site_aniso_U_11
_atom_site_aniso_U_22
_atom_site_aniso_U_33
_atom_site_aniso_U_23
_atom_site_aniso_U_13
_atom_site_aniso_U_12
N8 0.016(6) 0.021(5) 0.0159(19) 0.002(2) -0.002(3) 0.004(5)
C20 0.010(6) 0.009(5) 0.0145(19) 0.001(2) -0.003(3) -0.003(5)
N7 0.014(2) 0.0044(19) 0.0099(14) -0.0007(15) 0.0058(16) -0.0031(18)
C19 0.018(3) 0.020(3) 0.0181(16) 0.0011(19) 0.000(2) 0.010(2)
N6 0.0059(12) 0.0017(11) 0.0086(11) -0.0020(10) 0.0010(9) 0.0016(10)
N3 0.0059(12) 0.0017(11) 0.0086(11) -0.0020(10) 0.0010(9) 0.0016(10)
C15 0.0141(19) 0.009(2) 0.0150(17) -0.0038(18) 0.0065(12) -0.0067(18)
C18 0.013(2) 0.018(2) 0.0041(15) 0.0004(15) 0.0007(16) 0.001(2)
Ag3 0.01029(16) 0.00970(14) 0.00555(14) 0.00680(14) -0.00119(12) -0.00147(15)
Ag2 0.0224(2) 0.0235(2) 0.0193(2) -0.00026(19) 0.00150(18) 0.00133(19)
Ag1 0.01210(13) 0.01343(12) 0.01179(13) -0.0069(2) 0.00578(10) 0.0016(2)
Fe1 0.0083(3) 0.0058(2) 0.0049(2) -0.0029(2) 0.00280(19) 0.0023(2)
N2 0.0089(9) 0.0107(8) 0.0064(10) -0.0010(8) 0.0049(8) 0.0023(8)
N1 0.0089(9) 0.0107(8) 0.0064(10) -0.0010(8) 0.0049(8) 0.0023(8)
N4 0.0083(18) 0.0138(16) 0.0151(16) 0.0014(13) 0.0001(14) -0.0054(14)
C2 0.0156(13) 0.0132(12) 0.0075(15) 0.0075(13) 0.0000(12) -0.0030(11)
C1 0.0108(8) 0.0115(7) 0.0072(8) 0.0023(7) -0.0012(7) 0.0034(6)
C9 0.0117(12) 0.0171(12) 0.0046(14) 0.0003(13) 0.0038(11) -0.0026(11)
C8 0.0108(8) 0.0115(7) 0.0072(8) 0.0023(7) -0.0012(7) 0.0034(6)
C3 0.0154(16) 0.0183(16) 0.007(2) 0.0027(19) -0.0003(17) -0.0015(14)
C4 0.0156(13) 0.0132(12) 0.0075(15) 0.0075(13) 0.0000(12) -0.0030(11)
C6 0.0144(11) 0.0181(13) 0.0135(13) -0.0042(12) -0.0012(11) -0.0023(10)
C5 0.0108(8) 0.0115(7) 0.0072(8) 0.0023(7) -0.0012(7) 0.0034(6)
C10 0.0171(16) 0.0182(16) 0.005(2) 0.0006(19) 0.0020(18) -0.0024(14)
C7 0.0153(14) 0.0146(10) 0.0237(16) 0.0036(12) -0.0023(13) -0.0014(10)
N5 0.0142(15) 0.0117(17) 0.0155(16) -0.0069(14) 0.0041(11) -0.0070(14)
C17 0.021(2) 0.021(3) 0.0206(18) -0.004(2) 0.0067(12) 0.006(2)
C16 0.018(3) 0.014(2) 0.0162(15) 0.0008(14) 0.0067(17) 0.003(2)
C12 0.0108(8) 0.0115(7) 0.0072(8) 0.0023(7) -0.0012(7) 0.0034(6)
C11 0.0117(12) 0.0171(12) 0.0046(14) 0.0003(13) 0.0038(11) -0.0026(11)
C13 0.0144(11) 0.0181(13) 0.0135(13) -0.0042(12) -0.0012(11) -0.0023(10)
C14 0.0153(14) 0.0146(10) 0.0237(16) 0.0036(12) -0.0023(13) -0.0014(10)

loop_
_atom_type_symbol
_atom_type_description
_atom_type_scat_dispersion_real
_atom_type_scat_dispersion_imag
_atom_type_scat_source
C C 0.0033 0.0016 'International Tables Vol C Tables 4.2.6.8 and 6.1.1.4'
H H 0.0000 0.0000 'International Tables Vol C Tables 4.2.6.8 and 6.1.1.4'
N N 0.0061 0.0033 'International Tables Vol C Tables 4.2.6.8 and 6.1.1.4'
Fe Fe 0.3463 0.8444 'International Tables Vol C Tables 4.2.6.8 and 6.1.1.4'
Ag Ag -0.8971 1.1015 'International Tables Vol C Tables 4.2.6.8 and 6.1.1.4'

loop_
_geom_angle_atom_site_label_1
_geom_angle_atom_site_label_2
_geom_angle_atom_site_label_3
_geom_angle
_geom_angle_site_symmetry_1
_geom_angle_site_symmetry_3
C20 N8 Ag2 167(3) . .
N8 C20 Ag3 167(3) . .
C19 N7 Ag3 172.7(6) . .
N7 C19 Ag2 176.5(7) . .
C18 N6 Fe1 166.9(4) . 3_454
C15 N3 Fe1 171.8(4) . 4_564
N3 C15 Ag1 169.3(4) . .
N6 C18 Ag3 177.5(5) . .
C18 Ag3 N7 169.9(2) . .
C18 Ag3 C20 171.2(9) . .
N7 Ag3 C20 5.0(11) . .
C18 Ag3 Ag2 71.74(17) . 2_574
N7 Ag3 Ag2 114.15(16) . 2_574
C20 Ag3 Ag2 109.1(11) . 2_574
N8 Ag2 C19 5.6(10) . .
N8 Ag2 C16 172.7(10) . .
C19 Ag2 C16 178.3(3) . .
N8 Ag2 Ag3 111.6(10) . 2_575
C19 Ag2 Ag3 109.9(2) . 2_575
C16 Ag2 Ag3 70.81(18) . 2_575
N8 Ag2 Ag1 86.6(10) . 3_455
C19 Ag2 Ag1 81.1(2) . 3_455
C16 Ag2 Ag1 100.53(16) . 3_455
Ag3 Ag2 Ag1 63.946(17) 2_575 3_455
C15 Ag1 C17 169.0(2) . .
C15 Ag1 Ag2 68.87(15) . 3_545
C17 Ag1 Ag2 122.18(17) . 3_545
N3 Fe1 N4 96.3(2) 4_465 .
N3 Fe1 N6 85.13(18) 4_465 3_546
N4 Fe1 N6 173.56(19) . 3_546
N3 Fe1 N2 92.04(19) 4_465 .
N4 Fe1 N2 93.48(19) . .
N6 Fe1 N2 92.76(17) 3_546 .
N3 Fe1 N5 174.4(2) 4_465 .
N4 Fe1 N5 85.7(2) . .
N6 Fe1 N5 92.36(19) 3_546 .
N2 Fe1 N5 93.0(2) . .
N3 Fe1 N1 86.26(19) 4_465 .
N4 Fe1 N1 86.97(19) . .
N6 Fe1 N1 86.84(17) 3_546 .
N2 Fe1 N1 178.3(2) . .
N5 Fe1 N1 88.65(19) . .
C12 N2 C8 118.4(5) . .
C12 N2 Fe1 123.5(4) . .
C8 N2 Fe1 117.9(3) . .
C1 N1 C5 114.7(4) . .
C1 N1 Fe1 126.0(4) . .
C5 N1 Fe1 118.7(3) . .
C16 N4 Fe1 171.7(5) . .
C1 C2 C3 117.8(5) . .
C1 C2 C6 122.1(5) . .
C3 C2 C6 120.2(5) . .
N1 C1 C2 128.8(5) . .
N1 C1 H1 115.6 . .
C2 C1 H1 115.6 . .
C8 C9 C10 117.2(5) . .
C8 C9 C13 119.8(5) . .
C10 C9 C13 123.0(5) . .
C9 C8 N2 118.8(5) . .
C9 C8 H8 120.6 . .
N2 C8 H8 120.6 . .
C2 C3 C4 119.2(5) . .
C2 C3 H3 120.4 . .
C4 C3 H3 120.4 . .
C3 C4 C5 119.4(5) . .
C3 C4 C7 127.4(5) . .
C5 C4 C7 112.5(5) . .
C2 C6 H6A 109.5 . .
C2 C6 H6B 109.5 . .
H6A C6 H6B 109.5 . .
C2 C6 H6C 109.4 . .
H6A C6 H6C 109.5 . .
H6B C6 H6C 109.5 . .
C4 C5 N1 119.7(5) . .
C4 C5 H5 120.2 . .
N1 C5 H5 120.2 . .
C11 C10 C9 120.4(5) . .
C11 C10 H10 119.8 . .
C9 C10 H10 119.8 . .
C4 C7 H7A 109.4 . .
C4 C7 H7B 109.5 . .
H7A C7 H7B 109.5 . .
C4 C7 H7C 109.5 . .
H7A C7 H7C 109.5 . .
H7B C7 H7C 109.5 . .
C17 N5 Fe1 168.3(5) . .
N5 C17 Ag1 175.4(6) . .
N4 C16 Ag2 167.6(5) . .
N2 C12 C11 128.5(5) . .
N2 C12 H12 115.7 . .
C11 C12 H12 115.7 . .
C12 C11 C10 115.4(5) . .
C12 C11 C14 126.6(5) . .
C10 C11 C14 117.4(5) . .
C9 C13 H13A 109.4 . .
C9 C13 H13B 109.5 . .
H13A C13 H13B 109.5 . .
C9 C13 H13C 109.5 . .
H13A C13 H13C 109.5 . .
H13B C13 H13C 109.5 . .
C11 C14 H14A 109.5 . .
C11 C14 H14B 109.5 . .
H14A C14 H14B 109.5 . .
C11 C14 H14C 109.4 . .
H14A C14 H14C 109.5 . .
H14B C14 H14C 109.5 . .

loop_
_geom_bond_atom_site_label_1
_geom_bond_atom_site_label_2
_geom_bond_distance
_geom_bond_site_symmetry_2
N8 C20 1.18(5) .
N8 Ag2 1.99(3) .
C20 Ag3 2.13(4) .
N7 C19 1.154(9) .
N7 Ag3 2.108(5) .
C19 Ag2 2.020(8) .
N6 C18 1.245(6) .
N6 Fe1 1.953(4) 3_454
N3 C15 1.217(7) .
N3 Fe1 1.873(5) 4_564
C15 Ag1 1.938(6) .
C18 Ag3 1.952(5) .
Ag3 Ag2 3.0703(6) 2_574
Ag2 C16 2.140(6) .
Ag2 Ag3 3.0703(6) 2_575
Ag2 Ag1 3.3751(7) 3_455
Ag1 C17 2.158(7) .
Ag1 Ag2 3.3751(7) 3_545
Fe1 N3 1.873(5) 4_465
Fe1 N4 1.915(5) .
Fe1 N6 1.953(4) 3_546
Fe1 N2 1.966(4) .
Fe1 N5 1.998(5) .
Fe1 N1 2.025(4) .
N2 C12 1.222(7) .
N2 C8 1.384(7) .
N1 C1 1.317(7) .
N1 C5 1.469(7) .
N4 C16 1.084(7) .
C2 C1 1.385(7) .
C2 C3 1.389(8) .
C2 C6 1.473(8) .
C1 H1 0.9500 .
C9 C8 1.366(8) .
C9 C10 1.405(8) .
C9 C13 1.556(8) .
C8 H8 0.9500 .
C3 C4 1.430(8) .
C3 H3 0.9500 .
C4 C5 1.432(7) .
C4 C7 1.529(8) .
C6 H6A 0.9800 .
C6 H6B 0.9800 .
C6 H6C 0.9800 .
C5 H5 0.9500 .
C10 C11 1.344(8) .
C10 H10 0.9500 .
C7 H7A 0.9800 .
C7 H7B 0.9800 .
C7 H7C 0.9800 .
N5 C17 1.085(9) .
C12 C11 1.331(7) .
C12 H12 0.9500 .
C11 C14 1.492(8) .
C13 H13A 0.9800 .
C13 H13B 0.9800 .
C13 H13C 0.9800 .
C14 H14A 0.9800 .
C14 H14B 0.9800 .
C14 H14C 0.9800 .
